data_4316241
loop_
_publ_author_name
'Eun-Ju Kang'
'So Young Lee'
'Hayan Lee'
'Shim Sung Lee'

_publ_contact_author_address
;
Department of Chemistry and Research Institute of Natural Science, 
Gyeongsang National University, Jinju 660-701, South Korea
;
_publ_contact_author_email sslee@gnu.ac.kr
_publ_contact_author_fax +82-55-753-7614
_publ_contact_author_name 'Shim Sung Lee'
_publ_contact_author_phone +82-55-751-6021
_publ_section_title
;
 Sulfur-Containing Mixed-Donor Tribenzo-Macrocycles and Their Endo- and
 Exocyclic Supramolecular Silver(I) and Copper(I) Complexes
;
_journal_name_full 'Inorganic Chemistry'
_journal_page_first 7510
_journal_page_last 7520
_journal_paper_doi 10.1021/ic1007473
_journal_volume 49
_journal_year 2010
_chemical_formula_sum 'C26 H31 Ag2 B2 F8 N O4 S2'
_chemical_formula_weight 875.00
_chemical_name_systematic
; 
 ? 
;
_space_group_IT_number 14
_symmetry_cell_setting monoclinic
_symmetry_space_group_name_Hall '-P 2ybc'
_symmetry_space_group_name_H-M 'P 1 21/c 1'
_atom_sites_solution_hydrogens geom
_atom_sites_solution_primary direct
_atom_sites_solution_secondary difmap
_audit_creation_method SHELXTL
_cell_angle_alpha 90.00
_cell_angle_beta 100.7290(10)
_cell_angle_gamma 90.00
_cell_formula_units_Z 4
_cell_length_a 11.1076(3)
_cell_length_b 14.0306(5)
_cell_length_c 19.8652(6)
_cell_measurement_reflns_used 9853
_cell_measurement_temperature 173(2)
_cell_measurement_theta_max 28.33
_cell_measurement_theta_min 2.36
_cell_volume 3041.80(16)
_computing_cell_refinement 'Bruker SAINT'
_computing_data_collection 'Bruker APEX2'
_computing_data_reduction 'Bruker SAINT'
_computing_molecular_graphics 'Bruker SHELXTL'
_computing_publication_material 'Bruker SHELXTL'
_computing_structure_refinement 'Bruker SHELXTL'
_computing_structure_solution 'Bruker SHELXTL'
_diffrn_ambient_temperature 173(2)
_diffrn_measured_fraction_theta_full 0.996
_diffrn_measured_fraction_theta_max 0.996
_diffrn_measurement_device_type 'Bruker APEX-II CCD'
_diffrn_measurement_method 'phi and omega scans'
_diffrn_radiation_monochromator HELIOS
_diffrn_radiation_source 'Rotating Anode'
_diffrn_radiation_type MoK\a
_diffrn_radiation_wavelength 0.71073
_diffrn_reflns_av_R_equivalents 0.0221
_diffrn_reflns_av_sigmaI/netI 0.0206
_diffrn_reflns_limit_h_max 14
_diffrn_reflns_limit_h_min -14
_diffrn_reflns_limit_k_max 18
_diffrn_reflns_limit_k_min -18
_diffrn_reflns_limit_l_max 26
_diffrn_reflns_limit_l_min -26
_diffrn_reflns_number 29718
_diffrn_reflns_theta_full 28.33
_diffrn_reflns_theta_max 28.33
_diffrn_reflns_theta_min 1.79
_diffrn_standards_number 0
_exptl_absorpt_coefficient_mu 1.509
_exptl_absorpt_correction_T_max 0.9149
_exptl_absorpt_correction_T_min 0.6861
_exptl_absorpt_correction_type 'multi-scan (SADABS)'
_exptl_crystal_colour colourless
_exptl_crystal_density_diffrn 1.911
_exptl_crystal_density_method 'not measured'
_exptl_crystal_description plate
_exptl_crystal_F_000 1736
_exptl_crystal_size_max 0.27
_exptl_crystal_size_mid 0.10
_exptl_crystal_size_min 0.06
_refine_diff_density_max 0.810
_refine_diff_density_min -0.986
_refine_diff_density_rms 0.088
_refine_ls_extinction_method none
_refine_ls_goodness_of_fit_ref 1.035
_refine_ls_hydrogen_treatment constr
_refine_ls_matrix_type full
_refine_ls_number_parameters 406
_refine_ls_number_reflns 7554
_refine_ls_number_restraints 0
_refine_ls_restrained_S_all 1.035
_refine_ls_R_factor_all 0.0292
_refine_ls_R_factor_gt 0.0256
_refine_ls_shift/su_max 0.001
_refine_ls_shift/su_mean 0.000
_refine_ls_structure_factor_coef Fsqd
_refine_ls_weighting_details 'calc w=1/[\s^2^(Fo^2^)+(0.0371P)^2^+3.3067P] where P=(Fo^2^+2Fc^2^)/3'
_refine_ls_weighting_scheme calc
_refine_ls_wR_factor_gt 0.0686
_refine_ls_wR_factor_ref 0.0708
_reflns_number_gt 6877
_reflns_number_total 7554
_reflns_threshold_expression >2sigma(I)
_cod_data_source_file ic1007473_si_002_06.cif
_cod_data_source_block complex3
_cod_depositor_comments
;
The following automatic conversions were performed:

'_symmetry_cell_setting' value 'Monoclinic' changed to 'monoclinic'
according to the built-in table from CIF Core dictionary named
'cif_core.dic' version 2.4.1 from 2010-06-29.

Automatic conversion script
Id: cif_fix_values 1646 2011-03-28 12:23:43Z adriana 
;
_cod_database_code 4316241

loop_
_symmetry_equiv_pos_as_xyz
'x, y, z'
'-x, y+1/2, -z+1/2'
'-x, -y, -z'
'x, -y-1/2, z-1/2'

loop_
_atom_site_label
_atom_site_type_symbol
_atom_site_fract_x
_atom_site_fract_y
_atom_site_fract_z
_atom_site_U_iso_or_equiv
_atom_site_adp_type
_atom_site_occupancy
_atom_site_symmetry_multiplicity
_atom_site_calc_flag
_atom_site_refinement_flags
_atom_site_disorder_assembly
_atom_site_disorder_group
Ag1 Ag 0.529078(13) 0.015927(13) 0.249290(8) 0.01961(5) Uani 1 1 d . . .
Ag2 Ag 0.312706(16) 0.256863(13) 0.135624(9) 0.02561(5) Uani 1 1 d . . .
S1 S 0.51964(5) -0.12215(4) 0.33556(2) 0.01723(10) Uani 1 1 d . . .
S2 S 0.36083(4) 0.08107(4) 0.15402(2) 0.01587(10) Uani 1 1 d . . .
O1 O 0.63611(13) 0.09341(11) 0.38441(7) 0.0189(3) Uani 1 1 d . . .
O2 O 0.30933(14) -0.12515(12) 0.20569(8) 0.0218(3) Uani 1 1 d . . .
O3 O 0.62619(13) -0.01252(11) 0.13202(7) 0.0185(3) Uani 1 1 d . . .
N1 N 0.73425(15) 0.06214(13) 0.26233(8) 0.0172(3) Uani 1 1 d . . .
C1 C 0.80390(19) 0.02448(17) 0.22064(11) 0.0204(4) Uani 1 1 d . . .
C2 C 0.9277(2) 0.0459(2) 0.22708(12) 0.0322(6) Uani 1 1 d . . .
H2 H 0.9747 0.0185 0.1967 0.039 Uiso 1 1 calc R . .
C3 C 0.9819(2) 0.1076(2) 0.27815(13) 0.0379(7) Uani 1 1 d . . .
H3 H 1.0663 0.1233 0.2833 0.046 Uiso 1 1 calc R . .
C4 C 0.9108(2) 0.1459(2) 0.32159(12) 0.0298(5) Uani 1 1 d . . .
H4 H 0.9458 0.1881 0.3573 0.036 Uiso 1 1 calc R . .
C5 C 0.78737(19) 0.12187(17) 0.31230(10) 0.0197(4) Uani 1 1 d . . .
C6 C 0.7058(2) 0.16459(16) 0.35677(11) 0.0205(4) Uani 1 1 d . . .
H6A H 0.7566 0.2000 0.3949 0.025 Uiso 1 1 calc R . .
H6B H 0.6490 0.2105 0.3294 0.025 Uiso 1 1 calc R . .
C7 C 0.69498(19) 0.03907(16) 0.43829(10) 0.0177(4) Uani 1 1 d . . .
C8 C 0.8119(2) 0.05761(18) 0.47578(11) 0.0239(5) Uani 1 1 d . . .
H8 H 0.8580 0.1102 0.4643 0.029 Uiso 1 1 calc R . .
C9 C 0.8599(2) -0.0018(2) 0.53009(12) 0.0284(5) Uani 1 1 d . . .
H9 H 0.9393 0.0106 0.5558 0.034 Uiso 1 1 calc R . .
C10 C 0.7941(2) -0.07857(19) 0.54731(11) 0.0278(5) Uani 1 1 d . . .
H10 H 0.8278 -0.1187 0.5846 0.033 Uiso 1 1 calc R . .
C11 C 0.6780(2) -0.09640(17) 0.50943(11) 0.0226(4) Uani 1 1 d . . .
H11 H 0.6326 -0.1494 0.5210 0.027 Uiso 1 1 calc R . .
C12 C 0.62727(19) -0.03834(16) 0.45522(10) 0.0178(4) Uani 1 1 d . . .
C13 C 0.50228(18) -0.05938(16) 0.41432(10) 0.0181(4) Uani 1 1 d . . .
H13A H 0.4566 0.0008 0.4027 0.022 Uiso 1 1 calc R . .
H13B H 0.4557 -0.0995 0.4415 0.022 Uiso 1 1 calc R . .
C14 C 0.3763(2) -0.18817(17) 0.31599(11) 0.0224(4) Uani 1 1 d . . .
H14A H 0.3906 -0.2484 0.2927 0.027 Uiso 1 1 calc R . .
H14B H 0.3498 -0.2048 0.3594 0.027 Uiso 1 1 calc R . .
C15 C 0.2747(2) -0.13317(18) 0.27093(11) 0.0238(5) Uani 1 1 d . . .
H15A H 0.1959 -0.1676 0.2669 0.029 Uiso 1 1 calc R . .
H15B H 0.2655 -0.0692 0.2904 0.029 Uiso 1 1 calc R . .
C16 C 0.2185(2) -0.08363(17) 0.15452(11) 0.0233(4) Uani 1 1 d . . .
H16A H 0.1373 -0.1087 0.1595 0.028 Uiso 1 1 calc R . .
H16B H 0.2334 -0.1034 0.1089 0.028 Uiso 1 1 calc R . .
C17 C 0.21521(19) 0.02459(17) 0.15736(12) 0.0215(4) Uani 1 1 d . . .
H17A H 0.1886 0.0441 0.2002 0.026 Uiso 1 1 calc R . .
H17B H 0.1533 0.0481 0.1185 0.026 Uiso 1 1 calc R . .
C18 C 0.39342(18) 0.03742(16) 0.07269(10) 0.0184(4) Uani 1 1 d . . .
H18A H 0.4109 -0.0318 0.0759 0.022 Uiso 1 1 calc R . .
H18B H 0.3214 0.0478 0.0358 0.022 Uiso 1 1 calc R . .
C19 C 0.50200(18) 0.08997(16) 0.05658(10) 0.0173(4) Uani 1 1 d . . .
C20 C 0.4867(2) 0.16425(17) 0.00971(11) 0.0220(4) Uani 1 1 d . . .
H20 H 0.4064 0.1829 -0.0117 0.026 Uiso 1 1 calc R . .
C21 C 0.5875(2) 0.21179(17) -0.00638(11) 0.0249(5) Uani 1 1 d . . .
H21 H 0.5761 0.2629 -0.0383 0.030 Uiso 1 1 calc R . .
C22 C 0.7046(2) 0.18424(18) 0.02449(11) 0.0241(5) Uani 1 1 d . . .
H22 H 0.7735 0.2169 0.0137 0.029 Uiso 1 1 calc R . .
C23 C 0.72227(19) 0.10943(18) 0.07093(11) 0.0218(4) Uani 1 1 d . . .
H23 H 0.8028 0.0901 0.0913 0.026 Uiso 1 1 calc R . .
C24 C 0.62103(18) 0.06292(16) 0.08735(10) 0.0169(4) Uani 1 1 d . . .
C25 C 0.74385(19) -0.04457(17) 0.16640(11) 0.0218(4) Uani 1 1 d . . .
H25A H 0.7976 -0.0536 0.1323 0.026 Uiso 1 1 calc R . .
H25B H 0.7347 -0.1071 0.1880 0.026 Uiso 1 1 calc R . .
O4 O 0.11943(19) 0.33047(19) 0.11153(11) 0.0493(6) Uani 1 1 d . . .
H4A H 0.0932 0.3217 0.0679 0.059 Uiso 1 1 d R . .
C26 C 0.0238(3) 0.3065(3) 0.14680(18) 0.0606(10) Uani 1 1 d . . .
H26A H -0.0488 0.3450 0.1291 0.091 Uiso 1 1 calc R . .
H26B H 0.0504 0.3192 0.1958 0.091 Uiso 1 1 calc R . .
H26C H 0.0037 0.2388 0.1399 0.091 Uiso 1 1 calc R . .
B1 B 0.3399(2) 0.2005(2) 0.30823(12) 0.0228(5) Uani 1 1 d . . .
F1 F 0.44246(14) 0.22979(15) 0.28251(9) 0.0468(5) Uani 1 1 d . . .
F2 F 0.23660(13) 0.22953(12) 0.26107(8) 0.0349(3) Uani 1 1 d . . .
F3 F 0.33965(16) 0.10160(11) 0.31193(8) 0.0376(4) Uani 1 1 d . . .
F4 F 0.34012(19) 0.23968(12) 0.37101(8) 0.0427(4) Uani 1 1 d . . .
B2 B 0.0552(3) 0.1704(3) -0.01739(19) 0.0438(8) Uani 1 1 d . . .
F5 F -0.00245(17) 0.25876(15) -0.01858(10) 0.0513(5) Uani 1 1 d . . .
F6 F 0.17615(15) 0.18062(15) 0.01406(9) 0.0511(5) Uani 1 1 d . . .
F7 F 0.0490(2) 0.1380(3) -0.08205(13) 0.1135(14) Uani 1 1 d . . .
F8 F -0.0021(2) 0.1123(2) 0.02404(19) 0.1005(10) Uani 1 1 d . . .

loop_
_atom_site_aniso_label
_atom_site_aniso_U_11
_atom_site_aniso_U_22
_atom_site_aniso_U_33
_atom_site_aniso_U_23
_atom_site_aniso_U_13
_atom_site_aniso_U_12
Ag1 0.01695(8) 0.02437(10) 0.01756(8) 0.00102(6) 0.00336(5) -0.00191(6)
Ag2 0.02779(9) 0.02095(10) 0.02812(9) -0.00007(7) 0.00531(7) -0.00287(7)
S1 0.0210(2) 0.0150(2) 0.0156(2) -0.00063(19) 0.00302(17) -0.00072(19)
S2 0.0160(2) 0.0159(2) 0.0162(2) -0.00083(18) 0.00433(16) -0.00038(18)
O1 0.0213(7) 0.0174(8) 0.0183(6) 0.0028(6) 0.0045(5) -0.0018(6)
O2 0.0234(7) 0.0213(8) 0.0207(7) 0.0012(6) 0.0037(6) 0.0012(6)
O3 0.0173(7) 0.0188(8) 0.0187(7) 0.0011(6) 0.0017(5) 0.0002(6)
N1 0.0172(7) 0.0169(9) 0.0172(7) 0.0037(7) 0.0021(6) -0.0010(7)
C1 0.0177(9) 0.0238(12) 0.0191(9) 0.0028(8) 0.0017(7) 0.0017(8)
C2 0.0186(10) 0.0527(18) 0.0260(11) -0.0042(11) 0.0056(8) -0.0008(11)
C3 0.0189(10) 0.066(2) 0.0290(12) -0.0055(13) 0.0038(9) -0.0130(12)
C4 0.0242(10) 0.0414(15) 0.0221(10) -0.0019(10) 0.0004(8) -0.0123(11)
C5 0.0212(9) 0.0204(11) 0.0169(9) 0.0035(8) 0.0023(7) -0.0042(8)
C6 0.0276(10) 0.0146(10) 0.0196(9) 0.0017(8) 0.0055(8) -0.0039(9)
C7 0.0223(9) 0.0172(10) 0.0138(8) -0.0011(8) 0.0041(7) 0.0012(8)
C8 0.0237(10) 0.0261(12) 0.0215(10) -0.0012(9) 0.0034(8) -0.0064(9)
C9 0.0243(11) 0.0365(14) 0.0221(10) -0.0007(10) -0.0014(8) 0.0003(10)
C10 0.0305(11) 0.0313(14) 0.0200(10) 0.0057(10) 0.0005(8) 0.0046(10)
C11 0.0290(11) 0.0195(11) 0.0197(9) 0.0034(9) 0.0057(8) -0.0009(9)
C12 0.0216(9) 0.0178(10) 0.0147(8) -0.0026(8) 0.0051(7) 0.0005(8)
C13 0.0216(9) 0.0174(10) 0.0163(9) -0.0020(8) 0.0061(7) -0.0011(8)
C14 0.0276(10) 0.0180(11) 0.0208(9) 0.0001(8) 0.0026(8) -0.0083(9)
C15 0.0215(10) 0.0258(12) 0.0244(10) -0.0002(9) 0.0047(8) -0.0030(9)
C16 0.0219(10) 0.0215(12) 0.0247(10) 0.0006(9) 0.0000(8) -0.0039(9)
C17 0.0155(9) 0.0230(12) 0.0261(10) 0.0038(9) 0.0043(8) -0.0003(8)
C18 0.0183(9) 0.0184(10) 0.0185(9) -0.0040(8) 0.0035(7) -0.0007(8)
C19 0.0208(9) 0.0173(10) 0.0146(8) -0.0041(8) 0.0054(7) -0.0005(8)
C20 0.0265(10) 0.0214(11) 0.0189(9) -0.0002(9) 0.0060(8) 0.0046(9)
C21 0.0366(12) 0.0187(11) 0.0219(10) 0.0030(9) 0.0117(9) 0.0015(10)
C22 0.0292(11) 0.0232(12) 0.0227(10) -0.0034(9) 0.0120(8) -0.0072(9)
C23 0.0208(9) 0.0262(12) 0.0189(9) -0.0044(9) 0.0053(7) -0.0029(9)
C24 0.0207(9) 0.0165(10) 0.0139(8) -0.0043(8) 0.0045(7) -0.0021(8)
C25 0.0195(9) 0.0215(11) 0.0236(10) 0.0002(9) 0.0020(8) 0.0055(9)
O4 0.0393(11) 0.0682(17) 0.0401(11) 0.0140(11) 0.0063(9) 0.0115(11)
C26 0.0405(16) 0.089(3) 0.0526(19) 0.025(2) 0.0098(14) 0.0187(18)
B1 0.0267(11) 0.0230(13) 0.0180(10) 0.0015(10) 0.0023(9) -0.0010(10)
F1 0.0306(8) 0.0705(13) 0.0387(9) 0.0129(9) 0.0045(6) -0.0136(8)
F2 0.0283(7) 0.0415(9) 0.0324(7) 0.0036(7) -0.0008(6) 0.0068(7)
F3 0.0591(10) 0.0225(8) 0.0318(7) 0.0009(6) 0.0103(7) 0.0052(7)
F4 0.0795(12) 0.0284(9) 0.0196(7) -0.0024(6) 0.0077(7) 0.0008(8)
B2 0.0311(15) 0.047(2) 0.0500(18) -0.0003(16) 0.0003(13) 0.0089(15)
F5 0.0417(9) 0.0575(13) 0.0533(11) 0.0186(9) 0.0049(8) 0.0203(9)
F6 0.0323(8) 0.0639(13) 0.0510(10) -0.0023(9) -0.0082(7) 0.0137(8)
F7 0.0464(12) 0.202(4) 0.0819(17) -0.080(2) -0.0154(11) 0.0354(17)
F8 0.0661(15) 0.0696(17) 0.173(3) 0.0507(19) 0.0402(17) 0.0071(13)

loop_
_atom_type_symbol
_atom_type_description
_atom_type_scat_dispersion_real
_atom_type_scat_dispersion_imag
_atom_type_scat_source
C C 0.0033 0.0016 'International Tables Vol C Tables 4.2.6.8 and 6.1.1.4'
H H 0.0000 0.0000 'International Tables Vol C Tables 4.2.6.8 and 6.1.1.4'
B B 0.0013 0.0007 'International Tables Vol C Tables 4.2.6.8 and 6.1.1.4'
N N 0.0061 0.0033 'International Tables Vol C Tables 4.2.6.8 and 6.1.1.4'
O O 0.0106 0.0060 'International Tables Vol C Tables 4.2.6.8 and 6.1.1.4'
F F 0.0171 0.0103 'International Tables Vol C Tables 4.2.6.8 and 6.1.1.4'
S S 0.1246 0.1234 'International Tables Vol C Tables 4.2.6.8 and 6.1.1.4'
Ag Ag -0.8971 1.1015 'International Tables Vol C Tables 4.2.6.8 and 6.1.1.4'

loop_
_geom_angle_atom_site_label_1
_geom_angle_atom_site_label_2
_geom_angle_atom_site_label_3
_geom_angle
_geom_angle_site_symmetry_1
_geom_angle_site_symmetry_3
_geom_angle_publ_flag
N1 Ag1 S2 122.95(4) . . ?
N1 Ag1 S1 106.96(4) . . ?
S2 Ag1 S1 129.611(17) . . ?
O4 Ag2 S1 111.14(7) . 2_655 ?
O4 Ag2 S2 128.09(6) . . ?
S1 Ag2 S2 119.880(17) 2_655 . ?
C14 S1 C13 101.51(10) . . ?
C14 S1 Ag2 106.69(8) . 2_645 ?
C13 S1 Ag2 108.76(7) . 2_645 ?
C14 S1 Ag1 112.28(7) . . ?
C13 S1 Ag1 103.15(7) . . ?
Ag2 S1 Ag1 122.38(2) 2_645 . ?
C17 S2 C18 102.17(10) . . ?
C17 S2 Ag2 105.35(8) . . ?
C18 S2 Ag2 105.66(7) . . ?
C17 S2 Ag1 110.44(7) . . ?
C18 S2 Ag1 107.21(7) . . ?
Ag2 S2 Ag1 123.88(2) . . ?
C7 O1 C6 118.14(16) . . ?
C16 O2 C15 114.10(17) . . ?
C24 O3 C25 118.35(16) . . ?
C1 N1 C5 118.39(18) . . ?
C1 N1 Ag1 118.98(14) . . ?
C5 N1 Ag1 122.55(14) . . ?
N1 C1 C2 122.1(2) . . ?
N1 C1 C25 117.67(18) . . ?
C2 C1 C25 120.2(2) . . ?
C3 C2 C1 119.4(2) . . ?
C4 C3 C2 118.7(2) . . ?
C3 C4 C5 119.1(2) . . ?
N1 C5 C4 122.3(2) . . ?
N1 C5 C6 116.84(18) . . ?
C4 C5 C6 120.9(2) . . ?
O1 C6 C5 112.01(18) . . ?
O1 C7 C8 124.9(2) . . ?
O1 C7 C12 114.76(18) . . ?
C8 C7 C12 120.4(2) . . ?
C9 C8 C7 119.2(2) . . ?
C10 C9 C8 121.1(2) . . ?
C9 C10 C11 119.2(2) . . ?
C12 C11 C10 121.2(2) . . ?
C11 C12 C7 119.1(2) . . ?
C11 C12 C13 120.4(2) . . ?
C7 C12 C13 120.49(19) . . ?
C12 C13 S1 108.79(14) . . ?
C15 C14 S1 113.14(16) . . ?
O2 C15 C14 106.27(17) . . ?
O2 C16 C17 113.73(18) . . ?
C16 C17 S2 114.05(15) . . ?
C19 C18 S2 108.90(14) . . ?
C20 C19 C24 118.94(19) . . ?
C20 C19 C18 120.70(19) . . ?
C24 C19 C18 120.34(19) . . ?
C19 C20 C21 120.8(2) . . ?
C22 C21 C20 119.6(2) . . ?
C21 C22 C23 120.7(2) . . ?
C22 C23 C24 119.4(2) . . ?
O3 C24 C23 125.03(19) . . ?
O3 C24 C19 114.35(18) . . ?
C23 C24 C19 120.6(2) . . ?
O3 C25 C1 112.48(18) . . ?
C26 O4 Ag2 122.37(19) . . ?
F4 B1 F3 110.7(2) . . ?
F4 B1 F1 110.7(2) . . ?
F3 B1 F1 108.9(2) . . ?
F4 B1 F2 110.9(2) . . ?
F3 B1 F2 108.5(2) . . ?
F1 B1 F2 107.01(19) . . ?
F7 B2 F6 109.8(3) . . ?
F7 B2 F5 109.9(3) . . ?
F6 B2 F5 108.7(3) . . ?
F7 B2 F8 114.6(4) . . ?
F6 B2 F8 107.9(3) . . ?
F5 B2 F8 105.7(3) . . ?

loop_
_geom_bond_atom_site_label_1
_geom_bond_atom_site_label_2
_geom_bond_distance
_geom_bond_site_symmetry_2
_geom_bond_publ_flag
Ag1 N1 2.3370(17) . ?
Ag1 S2 2.5676(5) . ?
Ag1 S1 2.6016(5) . ?
Ag2 O4 2.350(2) . ?
Ag2 S1 2.5060(5) 2_655 ?
Ag2 S2 2.5358(6) . ?
S1 C14 1.820(2) . ?
S1 C13 1.837(2) . ?
S1 Ag2 2.5060(5) 2_645 ?
S2 C17 1.813(2) . ?
S2 C18 1.826(2) . ?
O1 C7 1.376(2) . ?
O1 C6 1.434(3) . ?
O2 C16 1.418(3) . ?
O2 C15 1.423(3) . ?
O3 C24 1.376(3) . ?
O3 C25 1.430(2) . ?
N1 C1 1.342(3) . ?
N1 C5 1.348(3) . ?
C1 C2 1.390(3) . ?
C1 C25 1.509(3) . ?
C2 C3 1.383(4) . ?
C3 C4 1.382(4) . ?
C4 C5 1.390(3) . ?
C5 C6 1.503(3) . ?
C7 C8 1.396(3) . ?
C7 C12 1.397(3) . ?
C8 C9 1.389(3) . ?
C9 C10 1.380(4) . ?
C10 C11 1.390(3) . ?
C11 C12 1.384(3) . ?
C12 C13 1.502(3) . ?
C14 C15 1.515(3) . ?
C16 C17 1.520(3) . ?
C18 C19 1.498(3) . ?
C19 C20 1.387(3) . ?
C19 C24 1.402(3) . ?
C20 C21 1.390(3) . ?
C21 C22 1.386(3) . ?
C22 C23 1.387(3) . ?
C23 C24 1.390(3) . ?
O4 C26 1.417(4) . ?
B1 F4 1.363(3) . ?
B1 F3 1.389(3) . ?
B1 F1 1.394(3) . ?
B1 F2 1.400(3) . ?
B2 F7 1.352(4) . ?
B2 F6 1.379(4) . ?
B2 F5 1.394(4) . ?
B2 F8 1.394(5) . ?
